data_2108592
loop_
_publ_author_name
'Shin, Jong Won'
'Jeong, Ah Rim'
'Kim, Younghak'
'Kim, Dae-Woong'
'Lee, Sang-Geul'
'Lee, Hyosun'
'Moon, Dohyun'

_publ_section_title
;
 Solvent-triggered single-crystal-to-single-crystal transformation from a
 monomeric to polymeric copper(II) complex based on an aza macrocyclic
 ligand
;
_journal_issue 2
_journal_name_full 'Acta Crystallographica Section B'
_journal_page_first
;
;
_journal_paper_doi 10.1107/S2052520620002371
_journal_volume 76
_journal_year 2020
_chemical_formula_moiety 'C28 H44 Cu N6 O4, 2(C H4 O)'
_chemical_formula_sum 'C30 H52 Cu N6 O6'
_chemical_formula_weight 656.31
_space_group_crystal_system orthorhombic
_space_group_IT_number 60
_space_group_name_Hall '-P 2n 2ab'
_space_group_name_H-M_alt 'P b c n'
_atom_sites_solution_hydrogens geom
_audit_creation_method SHELXL-2018/3
_cell_angle_alpha 90
_cell_angle_beta 90
_cell_angle_gamma 90
_cell_formula_units_Z 4
_cell_length_a 11.386(2)
_cell_length_b 14.063(3)
_cell_length_c 21.427(4)
_cell_measurement_reflns_used 83896
_cell_measurement_temperature 298(2)
_cell_measurement_theta_max 33.679
_cell_measurement_theta_min 0.350
_cell_volume 3430.9(11)
_computing_cell_refinement '<i>HKL3000sm</i>(Otwinowski & Minor, 1997)'
_computing_data_collection ' <i>PAL BL2D-SMDC Program</i>(Shin et.al, 2016)'
_computing_data_reduction '<i>HKL3000sm</i>(Otwinowski & Minor, 1997)'
_computing_structure_refinement SHELXL
_computing_structure_solution 'SHELXT 2018/2 (Sheldrick, 2018)'
_diffrn_ambient_temperature 298(2)
_diffrn_measured_fraction_theta_full 1.000
_diffrn_measured_fraction_theta_max 1.000
_diffrn_measurement_device_type 'Rayonix MX225HS CCD area detector'
_diffrn_measurement_method 'omega scan'
_diffrn_radiation_type synchrotron
_diffrn_radiation_wavelength 0.610
_diffrn_reflns_av_R_equivalents 0.0704
_diffrn_reflns_av_unetI/netI 0.0380
_diffrn_reflns_Laue_measured_fraction_full 1.000
_diffrn_reflns_Laue_measured_fraction_max 1.000
_diffrn_reflns_limit_h_max 15
_diffrn_reflns_limit_h_min -15
_diffrn_reflns_limit_k_max 19
_diffrn_reflns_limit_k_min -19
_diffrn_reflns_limit_l_max 29
_diffrn_reflns_limit_l_min -29
_diffrn_reflns_number 32900
_diffrn_reflns_point_group_measured_fraction_full 1.000
_diffrn_reflns_point_group_measured_fraction_max 1.000
_diffrn_reflns_theta_full 21.469
_diffrn_reflns_theta_max 24.999
_diffrn_reflns_theta_min 1.631
_diffrn_source 'PLSII 2D bending magnet'
_exptl_absorpt_coefficient_mu 0.455
_exptl_absorpt_correction_T_max 1.000
_exptl_absorpt_correction_T_min 0.954
_exptl_absorpt_correction_type empirical
_exptl_absorpt_process_details ' <i>HKL3000sm Scalepack</i>(Otwinowski et.al,2003)'
_exptl_crystal_colour 'pale purple'
_exptl_crystal_density_diffrn 1.271
_exptl_crystal_description block
_exptl_crystal_F_000 1404
_exptl_crystal_size_max 0.064
_exptl_crystal_size_mid 0.039
_exptl_crystal_size_min 0.028
_refine_diff_density_max 0.631
_refine_diff_density_min -0.541
_refine_diff_density_rms 0.059
_refine_ls_extinction_method none
_refine_ls_goodness_of_fit_ref 1.068
_refine_ls_hydrogen_treatment mixed
_refine_ls_matrix_type full
_refine_ls_number_parameters 201
_refine_ls_number_reflns 4785
_refine_ls_number_restraints 13
_refine_ls_restrained_S_all 1.124
_refine_ls_R_factor_all 0.0795
_refine_ls_R_factor_gt 0.0507
_refine_ls_shift/su_max 0.000
_refine_ls_shift/su_mean 0.000
_refine_ls_structure_factor_coef Fsqd
_refine_ls_weighting_details 'w=1/[\s^2^(Fo^2^)+(0.0974P)^2^] where P=(Fo^2^+2Fc^2^)/3'
_refine_ls_weighting_scheme calc
_refine_ls_wR_factor_gt 0.1639
_refine_ls_wR_factor_ref 0.1782
_reflns_Friedel_coverage 0.000
_reflns_number_gt 2914
_reflns_number_total 4785
_reflns_threshold_expression 'I > 2\s(I)'
_cod_data_source_file rm5028sup1.cif
_cod_data_source_block CuNDC_poly
_cod_original_cell_volume 3430.9(12)
_cod_database_code 2108592
_shelx_shelxl_version_number 2018/3
_shelx_space_group_comment
;
The symmetry employed for this shelxl refinement is uniquely defined
by the following loop, which should always be used as a source of
symmetry information in preference to the above space-group names.
They are only intended as comments.
;
_shelx_estimated_absorpt_t_min 0.971
_shelx_estimated_absorpt_t_max 0.987

loop_
_space_group_symop_operation_xyz
'x, y, z'
'-x+1/2, -y+1/2, z+1/2'
'-x, y, -z+1/2'
'x+1/2, -y+1/2, -z'
'-x, -y, -z'
'x-1/2, y-1/2, -z-1/2'
'x, -y, z-1/2'
'-x-1/2, y-1/2, z'

loop_
_atom_site_label
_atom_site_type_symbol
_atom_site_fract_x
_atom_site_fract_y
_atom_site_fract_z
_atom_site_U_iso_or_equiv
_atom_site_adp_type
_atom_site_occupancy
_atom_site_site_symmetry_order
_atom_site_calc_flag
_atom_site_refinement_flags_posn
_atom_site_refinement_flags_adp
_atom_site_refinement_flags_occupancy
_atom_site_disorder_assembly
_atom_site_disorder_group
Cu1 Cu 0.500000 0.500000 0.500000 0.04297(16) Uani 1 2 d S . P . .
N1 N 0.44740(17) 0.60336(12) 0.55847(8) 0.0446(4) Uani 1 1 d . . . . .
H1 H 0.474456 0.664109 0.541283 0.054 Uiso 1 1 calc R U . . .
N2 N 0.66607(17) 0.49968(12) 0.53310(9) 0.0466(5) Uani 1 1 d . . . . .
H2 H 0.707252 0.553551 0.514046 0.056 Uiso 1 1 calc R U . . .
N3 N 0.62088(19) 0.59324(14) 0.62615(9) 0.0545(5) Uani 1 1 d . . . . .
C1 C 0.3175(2) 0.60387(17) 0.55705(11) 0.0564(6) Uani 1 1 d . . . . .
H1A H 0.288035 0.664315 0.572236 0.068 Uiso 1 1 calc R U . . .
H1B H 0.286941 0.553788 0.583618 0.068 Uiso 1 1 calc R U . . .
C2 C 0.4956(2) 0.59479(19) 0.62260(11) 0.0521(6) Uani 1 1 d . . . . .
H2A H 0.466956 0.647737 0.647296 0.063 Uiso 1 1 calc R U . . .
H2B H 0.465478 0.536847 0.641224 0.063 Uiso 1 1 calc R U . . .
C3 C 0.6755(3) 0.51042(16) 0.60193(12) 0.0560(6) Uani 1 1 d . . . . .
H3A H 0.640597 0.455104 0.621584 0.067 Uiso 1 1 calc R U . . .
H3B H 0.758022 0.511577 0.613226 0.067 Uiso 1 1 calc R U . . .
C4 C 0.7218(2) 0.41184(17) 0.50972(12) 0.0558(6) Uani 1 1 d . . . . .
H4A H 0.698695 0.358187 0.535389 0.067 Uiso 1 1 calc R U . . .
H4B H 0.806570 0.417815 0.511445 0.067 Uiso 1 1 calc R U . . .
C5 C 0.6810(3) 0.68365(18) 0.61216(14) 0.0692(7) Uani 1 1 d . . . . .
H5A H 0.656059 0.705512 0.571332 0.083 Uiso 1 1 calc R U . . .
H5B H 0.764924 0.671971 0.610162 0.083 Uiso 1 1 calc R U . . .
C6 C 0.6585(3) 0.7612(2) 0.65886(16) 0.0843(9) Uani 1 1 d . . . . .
H6A H 0.705416 0.816151 0.647478 0.101 Uiso 1 1 calc R U . . .
H6B H 0.576610 0.779686 0.656037 0.101 Uiso 1 1 calc R U . . .
C7 C 0.6842(3) 0.7368(3) 0.72303(17) 0.0929(10) Uani 1 1 d . . . . .
H7A H 0.761004 0.707227 0.725345 0.112 Uiso 1 1 calc R U . . .
H7B H 0.626615 0.691294 0.737900 0.112 Uiso 1 1 calc R U . . .
C8 C 0.6820(4) 0.8277(3) 0.7660(2) 0.1183(14) Uani 1 1 d . U . . .
H8A H 0.719965 0.879478 0.744987 0.177 Uiso 1 1 calc R U . . .
H8B H 0.722560 0.814297 0.804325 0.177 Uiso 1 1 calc R U . . .
H8C H 0.602060 0.844579 0.775035 0.177 Uiso 1 1 calc R U . . .
O1 O 0.55905(18) 0.61898(11) 0.42101(7) 0.0590(5) Uani 1 1 d . . . . .
O2 O 0.52363(18) 0.75269(12) 0.47301(9) 0.0628(5) Uani 1 1 d . . . . .
C9 C 0.5384(2) 0.70618(16) 0.42361(10) 0.0475(5) Uani 1 1 d . . . . .
C10 C 0.52700(19) 0.75897(15) 0.36242(10) 0.0429(5) Uani 1 1 d . . . . .
C11 C 0.51451(18) 0.71173(15) 0.30735(11) 0.0434(5) Uani 1 1 d . . . . .
H11 H 0.515570 0.645601 0.307495 0.052 Uiso 1 1 calc R U . . .
C12 C 0.500000 0.7598(2) 0.250000 0.0404(6) Uani 1 2 d S T P . .
C13 C 0.500000 0.8609(2) 0.250000 0.0453(7) Uani 1 2 d S T P . .
C14 C 0.5135(2) 0.90907(16) 0.30770(11) 0.0545(6) Uani 1 1 d . . . . .
H14 H 0.514098 0.975193 0.308343 0.065 Uiso 1 1 calc R U . . .
C15 C 0.5258(2) 0.86009(16) 0.36231(11) 0.0509(6) Uani 1 1 d . . . . .
H15 H 0.533323 0.893082 0.399713 0.061 Uiso 1 1 calc R U . . .
O3 O 0.3728(3) 0.8881(2) 0.50859(10) 0.1090(9) Uani 1 1 d . U . . .
H3 H 0.398(4) 0.837(3) 0.4928(10) 0.163 Uiso 1 1 calc R U . . .
C16 C 0.3928(4) 0.8878(3) 0.57022(16) 0.1062(10) Uani 1 1 d . U . . .
H16A H 0.470418 0.911556 0.578314 0.159 Uiso 1 1 calc R U . . .
H16B H 0.386251 0.824085 0.585847 0.159 Uiso 1 1 calc R U . . .
H16C H 0.336172 0.927666 0.590653 0.159 Uiso 1 1 calc R U . . .

loop_
_atom_site_aniso_label
_atom_site_aniso_U_11
_atom_site_aniso_U_22
_atom_site_aniso_U_33
_atom_site_aniso_U_23
_atom_site_aniso_U_13
_atom_site_aniso_U_12
Cu1 0.0449(3) 0.0426(2) 0.0414(2) -0.00420(15) -0.00073(14) 0.00713(15)
N1 0.0473(11) 0.0393(9) 0.0472(10) -0.0028(8) 0.0022(8) 0.0027(8)
N2 0.0456(10) 0.0452(10) 0.0492(12) -0.0002(8) -0.0020(8) 0.0026(8)
N3 0.0615(13) 0.0546(11) 0.0473(10) -0.0068(9) -0.0025(9) -0.0043(10)
C1 0.0520(15) 0.0539(13) 0.0633(15) -0.0125(11) 0.0080(11) 0.0050(11)
C2 0.0646(16) 0.0502(13) 0.0415(11) -0.0039(11) 0.0069(10) -0.0020(11)
C3 0.0579(15) 0.0594(14) 0.0506(13) -0.0002(11) -0.0090(11) 0.0030(11)
C4 0.0458(13) 0.0528(13) 0.0689(15) -0.0051(11) -0.0047(11) 0.0078(11)
C5 0.0729(19) 0.0618(15) 0.0728(17) -0.0066(13) -0.0100(14) -0.0154(13)
C6 0.076(2) 0.0777(19) 0.100(2) -0.0218(19) -0.0045(17) -0.0081(17)
C7 0.079(2) 0.112(3) 0.088(2) -0.024(2) 0.0032(18) -0.001(2)
C8 0.113(2) 0.132(2) 0.1102(18) -0.0388(16) -0.0029(16) 0.0021(16)
O1 0.0820(13) 0.0436(9) 0.0513(9) 0.0056(7) 0.0030(9) 0.0074(8)
O2 0.0956(14) 0.0491(10) 0.0436(9) 0.0028(8) 0.0031(8) 0.0044(9)
C9 0.0495(13) 0.0435(12) 0.0497(12) 0.0027(10) -0.0010(10) -0.0037(10)
C10 0.0439(12) 0.0382(11) 0.0466(12) 0.0018(9) 0.0025(9) -0.0015(9)
C11 0.0472(13) 0.0340(10) 0.0491(12) 0.0025(9) 0.0048(9) -0.0006(8)
C12 0.0402(16) 0.0357(14) 0.0453(16) 0.000 0.0027(11) 0.000
C13 0.0528(19) 0.0382(15) 0.0449(16) 0.000 0.0012(13) 0.000
C14 0.0778(18) 0.0328(10) 0.0529(13) -0.0026(11) -0.0008(11) -0.0044(10)
C15 0.0638(15) 0.0415(12) 0.0473(12) -0.0040(10) -0.0011(10) -0.0053(10)
O3 0.129(2) 0.1249(18) 0.0730(11) -0.0134(12) -0.0197(12) 0.0658(16)
C16 0.135(2) 0.112(2) 0.0724(12) -0.0213(16) -0.0217(15) 0.0603(18)

loop_
_atom_type_symbol
_atom_type_description
_atom_type_scat_dispersion_real
_atom_type_scat_dispersion_imag
_atom_type_scat_source
C C 0.0019 0.0011 'International Tables Vol C Tables 4.2.6.8 and 6.1.1.4'
H H 0.0000 0.0000 'International Tables Vol C Tables 4.2.6.8 and 6.1.1.4'
N N 0.0040 0.0024 'International Tables Vol C Tables 4.2.6.8 and 6.1.1.4'
O O 0.0074 0.0043 'International Tables Vol C Tables 4.2.6.8 and 6.1.1.4'
Cu Cu 0.3373 0.9674 'International Tables Vol C Tables 4.2.6.8 and 6.1.1.4'

loop_
_geom_angle_atom_site_label_1
_geom_angle_atom_site_label_2
_geom_angle_atom_site_label_3
_geom_angle
_geom_angle_site_symmetry_1
_geom_angle_site_symmetry_3
_geom_angle_publ_flag
N1 Cu1 N1 180.00(7) . 5_666 ?
N1 Cu1 N2 86.46(7) . 5_666 ?
N1 Cu1 N2 93.54(7) 5_666 5_666 ?
N1 Cu1 N2 93.54(7) . . ?
N1 Cu1 N2 86.46(7) 5_666 . ?
N2 Cu1 N2 180.0 5_666 . ?
C1 N1 C2 112.90(18) . . ?
C1 N1 Cu1 106.77(13) . . ?
C2 N1 Cu1 114.08(14) . . ?
C1 N1 H1 107.6 . . ?
C2 N1 H1 107.6 . . ?
Cu1 N1 H1 107.6 . . ?
C4 N2 C3 112.99(18) . . ?
C4 N2 Cu1 106.55(14) . . ?
C3 N2 Cu1 114.59(15) . . ?
C4 N2 H2 107.5 . . ?
C3 N2 H2 107.5 . . ?
Cu1 N2 H2 107.5 . . ?
C3 N3 C2 115.5(2) . . ?
C3 N3 C5 115.4(2) . . ?
C2 N3 C5 116.1(2) . . ?
N1 C1 C4 108.27(19) . 5_666 ?
N1 C1 H1A 110.0 . . ?
C4 C1 H1A 110.0 5_666 . ?
N1 C1 H1B 110.0 . . ?
C4 C1 H1B 110.0 5_666 . ?
H1A C1 H1B 108.4 . . ?
N3 C2 N1 114.82(19) . . ?
N3 C2 H2A 108.6 . . ?
N1 C2 H2A 108.6 . . ?
N3 C2 H2B 108.6 . . ?
N1 C2 H2B 108.6 . . ?
H2A C2 H2B 107.5 . . ?
N3 C3 N2 114.49(19) . . ?
N3 C3 H3A 108.6 . . ?
N2 C3 H3A 108.6 . . ?
N3 C3 H3B 108.6 . . ?
N2 C3 H3B 108.6 . . ?
H3A C3 H3B 107.6 . . ?
N2 C4 C1 108.41(19) . 5_666 ?
N2 C4 H4A 110.0 . . ?
C1 C4 H4A 110.0 5_666 . ?
N2 C4 H4B 110.0 . . ?
C1 C4 H4B 110.0 5_666 . ?
H4A C4 H4B 108.4 . . ?
N3 C5 C6 114.3(2) . . ?
N3 C5 H5A 108.7 . . ?
C6 C5 H5A 108.7 . . ?
N3 C5 H5B 108.7 . . ?
C6 C5 H5B 108.7 . . ?
H5A C5 H5B 107.6 . . ?
C7 C6 C5 115.2(3) . . ?
C7 C6 H6A 108.5 . . ?
C5 C6 H6A 108.5 . . ?
C7 C6 H6B 108.5 . . ?
C5 C6 H6B 108.5 . . ?
H6A C6 H6B 107.5 . . ?
C6 C7 C8 111.1(3) . . ?
C6 C7 H7A 109.4 . . ?
C8 C7 H7A 109.4 . . ?
C6 C7 H7B 109.4 . . ?
C8 C7 H7B 109.4 . . ?
H7A C7 H7B 108.0 . . ?
C7 C8 H8A 109.5 . . ?
C7 C8 H8B 109.5 . . ?
H8A C8 H8B 109.5 . . ?
C7 C8 H8C 109.5 . . ?
H8A C8 H8C 109.5 . . ?
H8B C8 H8C 109.5 . . ?
O1 C9 O2 125.0(2) . . ?
O1 C9 C10 117.3(2) . . ?
O2 C9 C10 117.6(2) . . ?
C11 C10 C15 119.0(2) . . ?
C11 C10 C9 121.4(2) . . ?
C15 C10 C9 119.5(2) . . ?
C10 C11 C12 122.2(2) . . ?
C10 C11 H11 118.9 . . ?
C12 C11 H11 118.9 . . ?
C11 C12 C11 122.7(3) 3_655 . ?
C11 C12 C13 118.63(14) 3_655 . ?
C11 C12 C13 118.63(14) . . ?
C14 C13 C14 123.0(3) 3_655 . ?
C14 C13 C12 118.52(15) 3_655 . ?
C14 C13 C12 118.52(15) . . ?
C15 C14 C13 121.2(2) . . ?
C15 C14 H14 119.4 . . ?
C13 C14 H14 119.4 . . ?
C14 C15 C10 120.5(2) . . ?
C14 C15 H15 119.8 . . ?
C10 C15 H15 119.8 . . ?
C16 O3 H3 109.5 . . ?
O3 C16 H16A 109.5 . . ?
O3 C16 H16B 109.5 . . ?
H16A C16 H16B 109.5 . . ?
O3 C16 H16C 109.5 . . ?
H16A C16 H16C 109.5 . . ?
H16B C16 H16C 109.5 . . ?

loop_
_geom_bond_atom_site_label_1
_geom_bond_atom_site_label_2
_geom_bond_distance
_geom_bond_site_symmetry_2
_geom_bond_publ_flag
Cu1 N1 2.0103(17) . ?
Cu1 N1 2.0103(17) 5_666 ?
Cu1 N2 2.019(2) 5_666 ?
Cu1 N2 2.019(2) . ?
N1 C1 1.480(3) . ?
N1 C2 1.484(3) . ?
N1 H1 0.9800 . ?
N2 C4 1.476(3) . ?
N2 C3 1.486(3) . ?
N2 H2 0.9800 . ?
N3 C3 1.419(3) . ?
N3 C2 1.429(3) . ?
N3 C5 1.475(3) . ?
C1 C4 1.515(3) 5_666 ?
C1 H1A 0.9700 . ?
C1 H1B 0.9700 . ?
C2 H2A 0.9700 . ?
C2 H2B 0.9700 . ?
C3 H3A 0.9700 . ?
C3 H3B 0.9700 . ?
C4 H4A 0.9700 . ?
C4 H4B 0.9700 . ?
C5 C6 1.503(4) . ?
C5 H5A 0.9700 . ?
C5 H5B 0.9700 . ?
C6 C7 1.447(5) . ?
C6 H6A 0.9700 . ?
C6 H6B 0.9700 . ?
C7 C8 1.576(5) . ?
C7 H7A 0.9700 . ?
C7 H7B 0.9700 . ?
C8 H8A 0.9600 . ?
C8 H8B 0.9600 . ?
C8 H8C 0.9600 . ?
O1 C9 1.250(3) . ?
O2 C9 1.256(3) . ?
C9 C10 1.512(3) . ?
C10 C11 1.362(3) . ?
C10 C15 1.422(3) . ?
C11 C12 1.412(3) . ?
C11 H11 0.9300 . ?
C12 C13 1.422(4) . ?
C13 C14 1.418(3) 3_655 ?
C13 C14 1.418(3) . ?
C14 C15 1.365(3) . ?
C14 H14 0.9300 . ?
C15 H15 0.9300 . ?
O3 C16 1.340(4) . ?
O3 H3 0.85(5) . ?
C16 H16A 0.9600 . ?
C16 H16B 0.9600 . ?
C16 H16C 0.9600 . ?

loop_
_geom_hbond_atom_site_label_D
_geom_hbond_atom_site_label_H
_geom_hbond_atom_site_label_A
_geom_hbond_distance_DH
_geom_hbond_distance_HA
_geom_hbond_distance_DA
_geom_hbond_angle_DHA
_geom_hbond_site_symmetry_A
_geom_hbond_publ_flag
N1 H1 O2 0.98 2.00 2.918(3) 154.9 . yes
N2 H2 O3 0.98 2.11 2.971(3) 145.4 4_566 yes
O3 H3 O2 0.85 1.90 2.675(3) 151.2 . yes

loop_
_geom_torsion_atom_site_label_1
_geom_torsion_atom_site_label_2
_geom_torsion_atom_site_label_3
_geom_torsion_atom_site_label_4
_geom_torsion
_geom_torsion_site_symmetry_1
_geom_torsion_site_symmetry_2
_geom_torsion_site_symmetry_3
_geom_torsion_site_symmetry_4
_geom_torsion_publ_flag
C2 N1 C1 C4 -166.13(19) . . . 5_666 ?
Cu1 N1 C1 C4 -40.0(2) . . . 5_666 ?
C3 N3 C2 N1 -69.2(3) . . . . ?
C5 N3 C2 N1 70.6(3) . . . . ?
C1 N1 C2 N3 179.52(19) . . . . ?
Cu1 N1 C2 N3 57.4(2) . . . . ?
C2 N3 C3 N2 68.4(3) . . . . ?
C5 N3 C3 N2 -71.7(3) . . . . ?
C4 N2 C3 N3 -178.8(2) . . . . ?
Cu1 N2 C3 N3 -56.5(2) . . . . ?
C3 N2 C4 C1 166.6(2) . . . 5_666 ?
Cu1 N2 C4 C1 39.9(2) . . . 5_666 ?
C3 N3 C5 C6 -153.7(2) . . . . ?
C2 N3 C5 C6 66.5(3) . . . . ?
N3 C5 C6 C7 54.5(4) . . . . ?
C5 C6 C7 C8 168.7(3) . . . . ?
O1 C9 C10 C11 13.7(3) . . . . ?
O2 C9 C10 C11 -164.6(2) . . . . ?
O1 C9 C10 C15 -168.2(2) . . . . ?
O2 C9 C10 C15 13.5(3) . . . . ?
C15 C10 C11 C12 -0.2(3) . . . . ?
C9 C10 C11 C12 177.96(18) . . . . ?
C10 C11 C12 C11 -179.2(2) . . . 3_655 ?
C10 C11 C12 C13 0.8(2) . . . . ?
C11 C12 C13 C14 -0.55(15) 3_655 . . 3_655 ?
C11 C12 C13 C14 179.45(15) . . . 3_655 ?
C11 C12 C13 C14 179.45(15) 3_655 . . . ?
C11 C12 C13 C14 -0.55(15) . . . . ?
C14 C13 C14 C15 179.7(3) 3_655 . . . ?
C12 C13 C14 C15 -0.3(3) . . . . ?
C13 C14 C15 C10 1.0(4) . . . . ?
C11 C10 C15 C14 -0.7(3) . . . . ?
C9 C10 C15 C14 -178.9(2) . . . . ?

_cod_database_fobs_code 2108592
